data_7042059
loop_
_publ_author_name
'Kyri, A. W.'
'Brehm, P.'
'Schnakenburg, G.'
'Streubel, R.'

_publ_section_title
;
 Ring opening of a sterically crowded 1,2-oxaphosphetane complex.
;
_journal_issue 9
_journal_name_full 'Dalton transactions (Cambridge, England : 2003)'
_journal_page_first 2904
_journal_page_last 2909
_journal_paper_doi 10.1039/c7dt00136c
_journal_volume 46
_journal_year 2017
_chemical_formula_moiety 'C30 H23 F6 Ge O7 P W'
_chemical_formula_sum 'C30 H23 F6 Ge O7 P W'
_chemical_formula_weight 896.89
_chemical_name_systematic PB-47
_space_group_crystal_system triclinic
_space_group_IT_number 2
_space_group_name_Hall '-P 1'
_space_group_name_H-M_alt 'P -1'
_symmetry_space_group_name_Hall '-P 1'
_symmetry_space_group_name_H-M 'P -1'
_atom_sites_solution_hydrogens geom
_atom_sites_solution_primary dual
_audit_creation_date 2016-09-02
_audit_creation_method
;
Olex2 1.2
(compiled 2016.08.25 svn.r3337 for OlexSys, GUI svn.r5221)
;
_audit_update_record
;
2017-01-10 deposited with the CCDC.
2017-02-03 downloaded from the CCDC.
;
_cell_angle_alpha 92.8970(10)
_cell_angle_beta 97.6730(10)
_cell_angle_gamma 90.1710(10)
_cell_formula_units_Z 2
_cell_length_a 9.0079(2)
_cell_length_b 13.1369(3)
_cell_length_c 13.2698(2)
_cell_measurement_reflns_used 8272
_cell_measurement_temperature 123(2)
_cell_measurement_theta_max 29.13
_cell_measurement_theta_min 1.00
_cell_volume 1554.17(5)
_computing_molecular_graphics 'Olex2 (Dolomanov et al., 2009)'
_computing_publication_material 'Olex2 (Dolomanov et al., 2009)'
_computing_structure_refinement 'XL (Sheldrick, 2008)'
_computing_structure_solution 'XT (Sheldrick, 2015)'
_diffrn_ambient_temperature 123(2)
_diffrn_detector_area_resol_mean 8
_diffrn_measured_fraction_theta_full 0.999
_diffrn_measured_fraction_theta_max 0.999
_diffrn_measurement_device_type 'Nonius KappaCCD'
_diffrn_measurement_method 'fine slicing \w and \f scans'
_diffrn_radiation_monochromator graphite
_diffrn_radiation_type MoK\a
_diffrn_radiation_wavelength 0.71073
_diffrn_reflns_av_R_equivalents 0.0689
_diffrn_reflns_av_unetI/netI 0.0401
_diffrn_reflns_Laue_measured_fraction_full 0.999
_diffrn_reflns_Laue_measured_fraction_max 0.999
_diffrn_reflns_limit_h_max 11
_diffrn_reflns_limit_h_min -11
_diffrn_reflns_limit_k_max 17
_diffrn_reflns_limit_k_min -17
_diffrn_reflns_limit_l_max 17
_diffrn_reflns_limit_l_min -17
_diffrn_reflns_number 36507
_diffrn_reflns_point_group_measured_fraction_full 0.999
_diffrn_reflns_point_group_measured_fraction_max 0.999
_diffrn_reflns_theta_full 26.000
_diffrn_reflns_theta_max 27.998
_diffrn_reflns_theta_min 2.926
_diffrn_source 'sealed tube'
_exptl_absorpt_coefficient_mu 4.798
_exptl_absorpt_correction_T_max 0.7795
_exptl_absorpt_correction_T_min 0.3452
_exptl_absorpt_correction_type multi-scan
_exptl_crystal_colour 'clear colourless'
_exptl_crystal_colour_lustre clear
_exptl_crystal_colour_primary colourless
_exptl_crystal_density_diffrn 1.917
_exptl_crystal_description plate
_exptl_crystal_F_000 868
_exptl_crystal_size_max 0.3
_exptl_crystal_size_mid 0.22
_exptl_crystal_size_min 0.04
_refine_diff_density_max 1.240
_refine_diff_density_min -1.625
_refine_diff_density_rms 0.125
_refine_ls_extinction_method none
_refine_ls_goodness_of_fit_ref 1.059
_refine_ls_hydrogen_treatment constr
_refine_ls_matrix_type full
_refine_ls_number_parameters 417
_refine_ls_number_reflns 7498
_refine_ls_number_restraints 0
_refine_ls_restrained_S_all 1.059
_refine_ls_R_factor_all 0.0304
_refine_ls_R_factor_gt 0.0263
_refine_ls_shift/su_max 0.002
_refine_ls_shift/su_mean 0.000
_refine_ls_structure_factor_coef Fsqd
_refine_ls_weighting_details 'w=1/[\s^2^(Fo^2^)+(0.0262P)^2^+1.2297P] where P=(Fo^2^+2Fc^2^)/3'
_refine_ls_weighting_scheme calc
_refine_ls_wR_factor_gt 0.0611
_refine_ls_wR_factor_ref 0.0628
_reflns_Friedel_coverage 0.000
_reflns_number_gt 6878
_reflns_number_total 7498
_reflns_threshold_expression 'I > 2\s(I)'
_cod_data_source_file c7dt00136c1.cif
_cod_data_source_block 4813
_cod_depositor_comments 'Adding full bibliography for 7042059--7042062.cif.'
_cod_database_code 7042059
_shelx_space_group_comment
;
The symmetry employed for this shelxl refinement is uniquely defined
by the following loop, which should always be used as a source of
symmetry information in preference to the above space-group names.
They are only intended as comments.
;
_olex2_refinement_description
;
1. Fixed Uiso
 At 1.2 times of:
  All C(H) groups, All C(H,H) groups
 At 1.5 times of:
  All C(H,H,H) groups
2.a Secondary CH2 refined with riding coordinates:
 C2(H2A,H2B)
2.b Aromatic/amide H refined with riding coordinates:
 C9(H9), C10(H10), C11(H11), C12(H12), C13(H13), C15(H15), C16(H16), C17(H17),
 C18(H18), C19(H19), C21(H21), C22(H22), C23(H23), C24(H24), C25(H25)
2.c Idealised Me refined as rotating group:
 C5(H5A,H5B,H5C), C6(H6A,H6B,H6C)
;
_shelx_shelxl_version_number 2014/7
_olex2_submission_special_instructions 'No special instructions were received'

loop_
_space_group_symop_operation_xyz
'x, y, z'
'-x, -y, -z'

loop_
_atom_site_label
_atom_site_type_symbol
_atom_site_fract_x
_atom_site_fract_y
_atom_site_fract_z
_atom_site_U_iso_or_equiv
_atom_site_adp_type
_atom_site_occupancy
_atom_site_site_symmetry_order
_atom_site_calc_flag
_atom_site_refinement_flags_posn
W W 0.72773(2) 0.32424(2) 0.45300(2) 0.01793(4) Uani 1 1 d .
Ge Ge 0.95603(4) 0.10821(3) 0.26325(3) 0.02559(8) Uani 1 1 d .
P P 0.70893(8) 0.26261(6) 0.26685(5) 0.01565(14) Uani 1 1 d .
F1 F 0.4844(2) -0.03237(18) 0.11318(17) 0.0445(5) Uani 1 1 d .
F2 F 0.7069(2) 0.00823(15) 0.08835(15) 0.0345(5) Uani 1 1 d .
F3 F 0.6715(3) -0.12308(15) 0.17154(17) 0.0489(6) Uani 1 1 d .
F4 F 0.4178(2) -0.01733(18) 0.30218(18) 0.0447(5) Uani 1 1 d .
F5 F 0.6144(3) -0.09856(16) 0.36041(17) 0.0433(5) Uani 1 1 d .
F6 F 0.5767(3) 0.05162(16) 0.42106(15) 0.0419(5) Uani 1 1 d .
O1 O 0.8664(2) 0.22716(16) 0.23194(15) 0.0197(4) Uani 1 1 d .
O2 O 0.8002(2) 0.03685(16) 0.29719(17) 0.0254(5) Uani 1 1 d .
O3 O 0.7348(3) 0.4113(2) 0.67867(17) 0.0389(6) Uani 1 1 d .
O4 O 0.3973(3) 0.2428(2) 0.4627(2) 0.0380(6) Uani 1 1 d .
O5 O 0.8541(4) 0.1249(2) 0.5571(2) 0.0541(8) Uani 1 1 d .
O6 O 1.0621(2) 0.3981(2) 0.44246(18) 0.0310(5) Uani 1 1 d .
O7 O 0.6071(3) 0.54998(18) 0.43078(16) 0.0275(5) Uani 1 1 d .
C1 C 0.6489(3) 0.0408(2) 0.2562(2) 0.0212(6) Uani 1 1 d .
C2 C 0.5842(3) 0.1482(2) 0.2320(2) 0.0193(6) Uani 1 1 d .
H2A H 0.4944 0.1576 0.2670 0.023 Uiso 1 1 calc R
H2B H 0.5500 0.1478 0.1579 0.023 Uiso 1 1 calc R
C3 C 0.6263(4) -0.0283(3) 0.1572(3) 0.0310(7) Uani 1 1 d .
C4 C 0.5645(4) -0.0072(3) 0.3360(3) 0.0316(7) Uani 1 1 d .
C5 C 1.0303(4) 0.0523(3) 0.1429(3) 0.0438(10) Uani 1 1 d .
H5A H 0.9786 0.0840 0.0829 0.066 Uiso 1 1 calc GR
H5B H 1.0120 -0.0214 0.1365 0.066 Uiso 1 1 calc GR
H5C H 1.1382 0.0660 0.1481 0.066 Uiso 1 1 calc GR
C6 C 1.0979(4) 0.1201(3) 0.3840(3) 0.0386(9) Uani 1 1 d .
H6A H 1.1996 0.1152 0.3657 0.058 Uiso 1 1 calc GR
H6B H 1.0808 0.0651 0.4284 0.058 Uiso 1 1 calc GR
H6C H 1.0862 0.1861 0.4197 0.058 Uiso 1 1 calc GR
C7 C 0.6370(3) 0.3547(2) 0.1597(2) 0.0164(5) Uani 1 1 d .
C8 C 0.7125(3) 0.3327(2) 0.0629(2) 0.0179(6) Uani 1 1 d .
C9 C 0.7170(3) 0.2352(2) 0.0169(2) 0.0231(6) Uani 1 1 d .
H9 H 0.6745 0.1798 0.0469 0.028 Uiso 1 1 calc R
C10 C 0.7818(4) 0.2166(3) -0.0713(2) 0.0271(7) Uani 1 1 d .
H10 H 0.7832 0.1491 -0.1005 0.033 Uiso 1 1 calc R
C11 C 0.8440(3) 0.2952(3) -0.1168(2) 0.0262(7) Uani 1 1 d .
H11 H 0.8901 0.2823 -0.1764 0.031 Uiso 1 1 calc R
C12 C 0.8387(3) 0.3931(3) -0.0746(2) 0.0262(7) Uani 1 1 d .
H12 H 0.8795 0.4480 -0.1063 0.031 Uiso 1 1 calc R
C13 C 0.7738(3) 0.4120(2) 0.0143(2) 0.0208(6) Uani 1 1 d .
H13 H 0.7712 0.4798 0.0423 0.025 Uiso 1 1 calc R
C14 C 0.4657(3) 0.3388(2) 0.1394(2) 0.0163(5) Uani 1 1 d .
C15 C 0.3902(3) 0.3094(2) 0.0433(2) 0.0216(6) Uani 1 1 d .
H15 H 0.4452 0.2986 -0.0125 0.026 Uiso 1 1 calc R
C16 C 0.2353(3) 0.2955(3) 0.0286(2) 0.0272(7) Uani 1 1 d .
H16 H 0.1856 0.2760 -0.0373 0.033 Uiso 1 1 calc R
C17 C 0.1536(3) 0.3099(3) 0.1088(2) 0.0253(6) Uani 1 1 d .
H17 H 0.0481 0.2996 0.0985 0.030 Uiso 1 1 calc R
C18 C 0.2261(3) 0.3395(2) 0.2046(2) 0.0232(6) Uani 1 1 d .
H18 H 0.1705 0.3494 0.2602 0.028 Uiso 1 1 calc R
C19 C 0.3800(3) 0.3547(2) 0.2190(2) 0.0196(6) Uani 1 1 d .
H19 H 0.4283 0.3763 0.2847 0.024 Uiso 1 1 calc R
C20 C 0.6773(3) 0.4640(2) 0.2003(2) 0.0168(5) Uani 1 1 d .
C21 C 0.5748(3) 0.5432(2) 0.1908(2) 0.0193(6) Uani 1 1 d .
H21 H 0.4743 0.5293 0.1615 0.023 Uiso 1 1 calc R
C22 C 0.6182(4) 0.6428(2) 0.2239(2) 0.0242(6) Uani 1 1 d .
H22 H 0.5471 0.6961 0.2171 0.029 Uiso 1 1 calc R
C23 C 0.7644(4) 0.6640(2) 0.2665(2) 0.0257(6) Uani 1 1 d .
H23 H 0.7934 0.7316 0.2899 0.031 Uiso 1 1 calc R
C24 C 0.8683(3) 0.5862(2) 0.2750(2) 0.0244(6) Uani 1 1 d .
H24 H 0.9690 0.6007 0.3037 0.029 Uiso 1 1 calc R
C25 C 0.8257(3) 0.4875(2) 0.2415(2) 0.0197(6) Uani 1 1 d .
H25 H 0.8982 0.4349 0.2464 0.024 Uiso 1 1 calc R
C26 C 0.7347(3) 0.3773(3) 0.5974(2) 0.0241(6) Uani 1 1 d .
C27 C 0.5156(4) 0.2720(3) 0.4583(2) 0.0249(6) Uani 1 1 d .
C28 C 0.8079(4) 0.1926(3) 0.5127(3) 0.0315(7) Uani 1 1 d .
C29 C 0.9411(3) 0.3725(3) 0.4461(2) 0.0225(6) Uani 1 1 d .
C30 C 0.6502(3) 0.4686(2) 0.4291(2) 0.0190(6) Uani 1 1 d .

loop_
_atom_site_aniso_label
_atom_site_aniso_U_11
_atom_site_aniso_U_22
_atom_site_aniso_U_33
_atom_site_aniso_U_23
_atom_site_aniso_U_13
_atom_site_aniso_U_12
W 0.01793(7) 0.01971(7) 0.01644(6) 0.00161(4) 0.00305(4) 0.00179(5)
Ge 0.01971(16) 0.01875(17) 0.03868(19) 0.00026(14) 0.00561(13) 0.00447(13)
P 0.0142(3) 0.0152(4) 0.0179(3) 0.0007(3) 0.0036(3) 0.0011(3)
F1 0.0387(12) 0.0455(14) 0.0455(12) -0.0107(10) -0.0034(10) -0.0143(10)
F2 0.0458(12) 0.0292(11) 0.0302(10) -0.0022(8) 0.0124(9) 0.0014(9)
F3 0.0860(18) 0.0160(10) 0.0444(13) -0.0026(9) 0.0091(12) 0.0058(11)
F4 0.0312(11) 0.0469(14) 0.0590(14) 0.0151(11) 0.0125(10) -0.0120(10)
F5 0.0580(14) 0.0257(11) 0.0505(13) 0.0171(10) 0.0176(11) 0.0027(10)
F6 0.0626(14) 0.0348(12) 0.0320(11) 0.0024(9) 0.0204(10) -0.0071(11)
O1 0.0156(9) 0.0182(11) 0.0258(10) 0.0013(8) 0.0052(8) 0.0035(8)
O2 0.0243(11) 0.0191(11) 0.0327(12) 0.0053(9) 0.0020(9) 0.0021(9)
O3 0.0344(13) 0.0599(18) 0.0213(12) -0.0021(11) 0.0008(10) 0.0102(12)
O4 0.0298(13) 0.0413(16) 0.0441(15) -0.0029(12) 0.0120(11) -0.0105(11)
O5 0.068(2) 0.0417(17) 0.0534(17) 0.0204(14) 0.0032(15) 0.0176(15)
O6 0.0221(11) 0.0392(14) 0.0312(12) -0.0040(10) 0.0041(9) -0.0012(10)
O7 0.0328(12) 0.0265(13) 0.0253(11) 0.0041(9) 0.0107(9) 0.0090(10)
C1 0.0237(15) 0.0146(14) 0.0256(15) 0.0014(11) 0.0046(12) 0.0001(12)
C2 0.0177(13) 0.0177(14) 0.0229(14) 0.0014(11) 0.0038(11) -0.0006(11)
C3 0.0379(19) 0.0179(16) 0.0374(18) 0.0022(14) 0.0056(15) -0.0013(14)
C4 0.0360(18) 0.0231(17) 0.0377(18) 0.0065(14) 0.0101(15) -0.0030(14)
C5 0.038(2) 0.034(2) 0.064(3) -0.0077(18) 0.0266(19) 0.0057(17)
C6 0.0258(17) 0.031(2) 0.055(2) 0.0019(17) -0.0084(16) 0.0073(15)
C7 0.0148(12) 0.0181(14) 0.0165(12) 0.0009(10) 0.0024(10) 0.0009(11)
C8 0.0132(12) 0.0224(15) 0.0182(13) 0.0020(11) 0.0022(10) 0.0018(11)
C9 0.0254(15) 0.0227(16) 0.0231(14) 0.0015(12) 0.0099(12) -0.0010(12)
C10 0.0300(16) 0.0267(17) 0.0253(15) -0.0060(13) 0.0092(13) 0.0037(13)
C11 0.0243(15) 0.0361(19) 0.0203(14) 0.0037(13) 0.0093(12) 0.0057(13)
C12 0.0247(15) 0.0329(18) 0.0227(15) 0.0080(13) 0.0072(12) 0.0001(13)
C13 0.0215(14) 0.0209(15) 0.0202(14) 0.0015(11) 0.0033(11) -0.0001(12)
C14 0.0145(12) 0.0154(14) 0.0195(13) 0.0025(10) 0.0031(10) 0.0019(10)
C15 0.0192(14) 0.0259(16) 0.0204(14) 0.0008(12) 0.0046(11) 0.0007(12)
C16 0.0201(15) 0.0362(19) 0.0239(15) -0.0017(13) -0.0010(12) -0.0024(13)
C17 0.0151(14) 0.0292(17) 0.0317(16) 0.0040(13) 0.0028(12) -0.0007(12)
C18 0.0182(14) 0.0267(17) 0.0263(15) 0.0053(12) 0.0077(11) 0.0037(12)
C19 0.0186(14) 0.0191(15) 0.0214(14) 0.0028(11) 0.0031(11) 0.0020(11)
C20 0.0173(13) 0.0188(14) 0.0151(12) 0.0011(10) 0.0058(10) -0.0009(11)
C21 0.0210(14) 0.0187(15) 0.0189(13) 0.0030(11) 0.0044(11) -0.0003(11)
C22 0.0324(17) 0.0188(15) 0.0224(14) 0.0040(12) 0.0061(12) 0.0056(13)
C23 0.0344(17) 0.0180(15) 0.0248(15) 0.0014(12) 0.0044(13) -0.0048(13)
C24 0.0230(15) 0.0255(17) 0.0246(15) 0.0013(12) 0.0023(12) -0.0058(13)
C25 0.0182(13) 0.0229(15) 0.0189(13) 0.0019(11) 0.0046(11) 0.0008(11)
C26 0.0206(14) 0.0314(18) 0.0202(15) 0.0011(12) 0.0021(11) 0.0049(13)
C27 0.0291(16) 0.0260(17) 0.0198(14) -0.0039(12) 0.0058(12) -0.0018(13)
C28 0.0367(18) 0.0262(18) 0.0325(17) 0.0079(14) 0.0058(14) 0.0060(15)
C29 0.0211(15) 0.0290(17) 0.0166(13) -0.0055(12) 0.0013(11) 0.0012(12)
C30 0.0168(13) 0.0244(16) 0.0166(13) 0.0017(11) 0.0050(10) 0.0002(12)

loop_
_atom_type_symbol
_atom_type_description
_atom_type_scat_dispersion_real
_atom_type_scat_dispersion_imag
_atom_type_scat_source
C C 0.0033 0.0016 'International Tables Vol C Tables 4.2.6.8 and 6.1.1.4'
H H 0.0000 0.0000 'International Tables Vol C Tables 4.2.6.8 and 6.1.1.4'
F F 0.0171 0.0103 'International Tables Vol C Tables 4.2.6.8 and 6.1.1.4'
Ge Ge 0.1547 1.8001 'International Tables Vol C Tables 4.2.6.8 and 6.1.1.4'
O O 0.0106 0.0060 'International Tables Vol C Tables 4.2.6.8 and 6.1.1.4'
P P 0.1023 0.0942 'International Tables Vol C Tables 4.2.6.8 and 6.1.1.4'
W W -0.8490 6.8722 'International Tables Vol C Tables 4.2.6.8 and 6.1.1.4'

loop_
_geom_angle_atom_site_label_1
_geom_angle_atom_site_label_2
_geom_angle_atom_site_label_3
_geom_angle
C26 W P 177.27(9)
C26 W C27 88.69(12)
C26 W C28 85.72(14)
C26 W C29 92.35(12)
C26 W C30 80.43(12)
C27 W P 90.12(8)
C27 W C30 91.00(12)
C28 W P 96.72(10)
C28 W C27 88.84(14)
C28 W C29 90.00(14)
C28 W C30 166.15(13)
C29 W P 88.89(8)
C29 W C27 178.38(12)
C29 W C30 90.40(12)
C30 W P 97.13(8)
O1 Ge O2 100.62(9)
O1 Ge C5 107.66(15)
O1 Ge C6 112.88(13)
O2 Ge C5 113.23(14)
O2 Ge C6 105.46(14)
C6 Ge C5 116.01(18)
O1 P W 113.93(8)
O1 P C2 103.45(12)
O1 P C7 101.05(11)
C2 P W 114.23(9)
C2 P C7 102.04(12)
C7 P W 119.96(9)
P O1 Ge 124.16(12)
C1 O2 Ge 128.42(18)
O2 C1 C2 116.8(2)
O2 C1 C3 107.9(2)
O2 C1 C4 104.6(2)
C3 C1 C2 108.6(3)
C4 C1 C2 110.0(2)
C4 C1 C3 108.7(3)
P C2 H2A 107.7
P C2 H2B 107.7
C1 C2 P 118.4(2)
C1 C2 H2A 107.7
C1 C2 H2B 107.7
H2A C2 H2B 107.1
F1 C3 F2 106.4(3)
F1 C3 C1 112.9(3)
F2 C3 C1 110.0(3)
F3 C3 F1 107.9(3)
F3 C3 F2 106.4(3)
F3 C3 C1 112.9(3)
F4 C4 C1 111.1(3)
F5 C4 F4 107.2(3)
F5 C4 F6 107.6(3)
F5 C4 C1 113.1(3)
F6 C4 F4 107.0(3)
F6 C4 C1 110.6(3)
Ge C5 H5A 109.5
Ge C5 H5B 109.5
Ge C5 H5C 109.5
H5A C5 H5B 109.5
H5A C5 H5C 109.5
H5B C5 H5C 109.5
Ge C6 H6A 109.5
Ge C6 H6B 109.5
Ge C6 H6C 109.5
H6A C6 H6B 109.5
H6A C6 H6C 109.5
H6B C6 H6C 109.5
C8 C7 P 111.48(19)
C14 C7 P 105.75(18)
C14 C7 C8 112.2(2)
C20 C7 P 107.91(18)
C20 C7 C8 108.4(2)
C20 C7 C14 111.0(2)
C9 C8 C7 122.3(3)
C9 C8 C13 116.7(3)
C13 C8 C7 120.9(3)
C8 C9 H9 119.0
C10 C9 C8 121.9(3)
C10 C9 H9 119.0
C9 C10 H10 119.8
C11 C10 C9 120.5(3)
C11 C10 H10 119.8
C10 C11 H11 120.4
C10 C11 C12 119.2(3)
C12 C11 H11 120.4
C11 C12 H12 119.8
C11 C12 C13 120.5(3)
C13 C12 H12 119.8
C8 C13 H13 119.4
C12 C13 C8 121.3(3)
C12 C13 H13 119.4
C15 C14 C7 122.7(2)
C19 C14 C7 119.7(2)
C19 C14 C15 117.6(3)
C14 C15 H15 119.6
C16 C15 C14 120.8(3)
C16 C15 H15 119.6
C15 C16 H16 119.7
C17 C16 C15 120.5(3)
C17 C16 H16 119.7
C16 C17 H17 120.2
C16 C17 C18 119.6(3)
C18 C17 H17 120.2
C17 C18 H18 120.1
C17 C18 C19 119.9(3)
C19 C18 H18 120.1
C14 C19 H19 119.2
C18 C19 C14 121.6(3)
C18 C19 H19 119.2
C21 C20 C7 122.5(2)
C21 C20 C25 118.2(3)
C25 C20 C7 119.1(2)
C20 C21 H21 119.6
C20 C21 C22 120.7(3)
C22 C21 H21 119.6
C21 C22 H22 119.9
C23 C22 C21 120.2(3)
C23 C22 H22 119.9
C22 C23 H23 120.1
C22 C23 C24 119.7(3)
C24 C23 H23 120.1
C23 C24 H24 119.9
C25 C24 C23 120.1(3)
C25 C24 H24 119.9
C20 C25 H25 119.5
C24 C25 C20 121.0(3)
C24 C25 H25 119.5
O3 C26 W 177.0(3)
O4 C27 W 179.1(3)
O5 C28 W 171.9(3)
O6 C29 W 178.9(3)
O7 C30 W 170.0(2)

loop_
_geom_bond_atom_site_label_1
_geom_bond_atom_site_label_2
_geom_bond_distance
W P 2.5439(7)
W C26 1.998(3)
W C27 2.040(3)
W C28 2.032(3)
W C29 2.037(3)
W C30 2.048(3)
Ge O1 1.803(2)
Ge O2 1.804(2)
Ge C5 1.926(4)
Ge C6 1.911(4)
P O1 1.613(2)
P C2 1.875(3)
P C7 1.959(3)
F1 C3 1.333(4)
F2 C3 1.346(4)
F3 C3 1.326(4)
F4 C4 1.342(4)
F5 C4 1.323(4)
F6 C4 1.327(4)
O2 C1 1.401(4)
O3 C26 1.146(4)
O4 C27 1.140(4)
O5 C28 1.141(4)
O6 C29 1.148(4)
O7 C30 1.139(4)
C1 C2 1.561(4)
C1 C3 1.549(4)
C1 C4 1.541(4)
C2 H2A 0.9900
C2 H2B 0.9900
C5 H5A 0.9800
C5 H5B 0.9800
C5 H5C 0.9800
C6 H6A 0.9800
C6 H6B 0.9800
C6 H6C 0.9800
C7 C8 1.547(4)
C7 C14 1.542(4)
C7 C20 1.532(4)
C8 C9 1.394(4)
C8 C13 1.401(4)
C9 H9 0.9500
C9 C10 1.387(4)
C10 H10 0.9500
C10 C11 1.377(5)
C11 H11 0.9500
C11 C12 1.379(5)
C12 H12 0.9500
C12 C13 1.397(4)
C13 H13 0.9500
C14 C15 1.398(4)
C14 C19 1.398(4)
C15 H15 0.9500
C15 C16 1.392(4)
C16 H16 0.9500
C16 C17 1.379(4)
C17 H17 0.9500
C17 C18 1.386(4)
C18 H18 0.9500
C18 C19 1.386(4)
C19 H19 0.9500
C20 C21 1.393(4)
C20 C25 1.403(4)
C21 H21 0.9500
C21 C22 1.396(4)
C22 H22 0.9500
C22 C23 1.384(5)
C23 H23 0.9500
C23 C24 1.387(5)
C24 H24 0.9500
C24 C25 1.386(4)
C25 H25 0.9500

loop_
_geom_torsion_atom_site_label_1
_geom_torsion_atom_site_label_2
_geom_torsion_atom_site_label_3
_geom_torsion_atom_site_label_4
_geom_torsion
W P O1 Ge 75.92(14)
W P C2 C1 -81.2(2)
Ge O2 C1 C2 -40.0(3)
Ge O2 C1 C3 82.6(3)
Ge O2 C1 C4 -161.8(2)
P C7 C8 C9 51.1(3)
P C7 C8 C13 -132.0(2)
P C7 C14 C15 -122.6(3)
P C7 C14 C19 57.8(3)
P C7 C20 C21 -132.8(2)
P C7 C20 C25 52.4(3)
O1 Ge O2 C1 34.0(3)
O1 P C2 C1 43.2(2)
O2 Ge O1 P 18.41(16)
O2 C1 C2 P -3.8(3)
O2 C1 C3 F1 178.3(2)
O2 C1 C3 F2 -63.1(3)
O2 C1 C3 F3 55.6(3)
O2 C1 C4 F4 -174.2(3)
O2 C1 C4 F5 -53.6(4)
O2 C1 C4 F6 67.2(3)
C2 P O1 Ge -48.67(17)
C2 C1 C3 F1 -54.2(3)
C2 C1 C3 F2 64.4(3)
C2 C1 C3 F3 -176.9(3)
C2 C1 C4 F4 59.7(3)
C2 C1 C4 F5 -179.7(3)
C2 C1 C4 F6 -59.0(3)
C3 C1 C2 P -126.0(2)
C3 C1 C4 F4 -59.1(4)
C3 C1 C4 F5 61.5(4)
C3 C1 C4 F6 -177.8(3)
C4 C1 C2 P 115.1(2)
C4 C1 C3 F1 65.4(4)
C4 C1 C3 F2 -176.0(3)
C4 C1 C3 F3 -57.3(4)
C5 Ge O1 P 137.15(18)
C5 Ge O2 C1 -80.6(3)
C6 Ge O1 P -93.51(19)
C6 Ge O2 C1 151.5(2)
C7 P O1 Ge -154.05(14)
C7 P C2 C1 147.8(2)
C7 C8 C9 C10 178.4(3)
C7 C8 C13 C12 -178.4(3)
C7 C14 C15 C16 179.8(3)
C7 C14 C19 C18 -178.8(3)
C7 C20 C21 C22 -176.5(2)
C7 C20 C25 C24 177.2(2)
C8 C7 C14 C15 -0.9(4)
C8 C7 C14 C19 179.5(3)
C8 C7 C20 C21 106.3(3)
C8 C7 C20 C25 -68.5(3)
C8 C9 C10 C11 -0.2(5)
C9 C8 C13 C12 -1.3(4)
C9 C10 C11 C12 -1.2(5)
C10 C11 C12 C13 1.3(5)
C11 C12 C13 C8 0.0(5)
C13 C8 C9 C10 1.4(4)
C14 C7 C8 C9 -67.3(3)
C14 C7 C8 C13 109.6(3)
C14 C7 C20 C21 -17.3(3)
C14 C7 C20 C25 167.8(2)
C14 C15 C16 C17 -0.5(5)
C15 C14 C19 C18 1.5(4)
C15 C16 C17 C18 0.7(5)
C16 C17 C18 C19 0.2(5)
C17 C18 C19 C14 -1.3(5)
C19 C14 C15 C16 -0.6(5)
C20 C7 C8 C9 169.7(3)
C20 C7 C8 C13 -13.3(3)
C20 C7 C14 C15 120.6(3)
C20 C7 C14 C19 -59.0(3)
C20 C21 C22 C23 0.1(4)
C21 C20 C25 C24 2.1(4)
C21 C22 C23 C24 0.9(4)
C22 C23 C24 C25 -0.4(4)
C23 C24 C25 C20 -1.1(4)
C25 C20 C21 C22 -1.6(4)
